data_4022514
loop_
_publ_author_name
'Atsushi Wakamiya'
'Daisuke Yamazaki'
'Tohru Nishinaga'
'Toshikazu Kitagawa'
'Koichi Komatsu'

_publ_contact_author_address
;
    Institute for Chemical Research, Kyoto University, Gokasho, Uji, 
    Kyoto 611-0011, Japan. 
;
_publ_contact_author_email ' komatsu@scl.kyoto-u.ac.jp'
_publ_contact_author_fax ' +81-774-38-3178 '
_publ_contact_author_name ' Koichi Komatsu '
_publ_contact_author_phone ' +81-774-38-3172 '
_publ_section_title
;
 Synthesis and Properties of Novel Oligothiophenes Surrounded
 by Bicyclo[2.2.2]octene Frameworks
;
_journal_name_full 'Journal of Organic Chemistry'
_journal_page_first 8305
_journal_page_last 8314
_journal_paper_doi 10.1021/jo034754i
_journal_volume 68
_journal_year 2003
_chemical_formula_sum 'C20 H20 Br2 S2'
_chemical_formula_weight 484.30
_chemical_name_systematic
; 
5,5'-Dibromo-3,4:3',4'-bis(bicyclo[2.2.2]octano)-
2,2'-bithiophene 
;
_space_group_IT_number 2
_symmetry_cell_setting triclinic
_symmetry_space_group_name_Hall '-P 1'
_symmetry_space_group_name_H-M 'P -1'
_atom_sites_solution_hydrogens geom
_atom_sites_solution_primary direct
_atom_sites_solution_secondary difmap
_audit_creation_date ' May 2 2003 '
_audit_creation_method SHELXL-97
_cell_angle_alpha 93.242(4)
_cell_angle_beta 107.154(4)
_cell_angle_gamma 102.644(4)
_cell_formula_units_Z 2
_cell_length_a 8.5907(18)
_cell_length_b 9.505(2)
_cell_length_c 12.059(3)
_cell_measurement_temperature 100(2)
_cell_volume 910.3(3)
_computing_cell_refinement 'Bruker SMART'
_computing_data_collection 'Bruker SMART'
_computing_data_reduction 'Bruker SHELXTL'
_computing_molecular_graphics 'Bruker SHELXTL'
_computing_publication_material 'Bruker SHELXTL'
_computing_structure_refinement 'SHELXL-97 (Sheldrick, 1997)'
_computing_structure_solution 'SHELXS-97 (Sheldrick, 1990)'
_diffrn_ambient_temperature 100(2)
_diffrn_measured_fraction_theta_full 0.974
_diffrn_measured_fraction_theta_max 0.974
_diffrn_measurement_device_type 'CCD area detector'
_diffrn_measurement_method 'phi and omega scans'
_diffrn_radiation_monochromator graphite
_diffrn_radiation_source 'fine-focus sealed tube'
_diffrn_radiation_type MoK\a
_diffrn_radiation_wavelength 0.71073
_diffrn_reflns_av_R_equivalents 0.0485
_diffrn_reflns_av_sigmaI/netI 0.0799
_diffrn_reflns_limit_h_max 11
_diffrn_reflns_limit_h_min -11
_diffrn_reflns_limit_k_max 9
_diffrn_reflns_limit_k_min -12
_diffrn_reflns_limit_l_max 15
_diffrn_reflns_limit_l_min -15
_diffrn_reflns_number 6123
_diffrn_reflns_theta_full 27.50
_diffrn_reflns_theta_max 27.50
_diffrn_reflns_theta_min 1.78
_exptl_absorpt_coefficient_mu 4.681
_exptl_absorpt_correction_T_max 0.4545
_exptl_absorpt_correction_T_min 0.4545
_exptl_absorpt_correction_type empirical(SADABS)
_exptl_crystal_colour colorless
_exptl_crystal_density_diffrn 1.767
_exptl_crystal_density_method 'not measured'
_exptl_crystal_description prism
_exptl_crystal_F_000 484
_exptl_crystal_size_max 0.20
_exptl_crystal_size_mid 0.20
_exptl_crystal_size_min 0.20
_refine_diff_density_max 2.363
_refine_diff_density_min -1.356
_refine_diff_density_rms 0.260
_refine_ls_extinction_method none
_refine_ls_goodness_of_fit_ref 0.958
_refine_ls_hydrogen_treatment mixed
_refine_ls_matrix_type full
_refine_ls_number_parameters 217
_refine_ls_number_reflns 4078
_refine_ls_number_restraints 0
_refine_ls_restrained_S_all 0.958
_refine_ls_R_factor_all 0.0919
_refine_ls_R_factor_gt 0.0622
_refine_ls_shift/su_max 0.000
_refine_ls_shift/su_mean 0.000
_refine_ls_structure_factor_coef Fsqd
_refine_ls_weighting_details 'calc w=1/[\s^2^(Fo^2^)+(0.1218P)^2^+0.0010P] where P=(Fo^2^+2Fc^2^)/3'
_refine_ls_weighting_scheme calc
_refine_ls_wR_factor_gt 0.1648
_refine_ls_wR_factor_ref 0.1814
_reflns_number_gt 2773
_reflns_number_total 4078
_reflns_threshold_expression >2sigma(I)
_cod_data_source_file jo034754isi20030609_104057.cif
_cod_data_source_block 10
_cod_depositor_comments
;
The following automatic conversions were performed:
'_symmetry_cell_setting' value 'Triclinic' changed to 'triclinic'
according to '/home/saulius/struct/CIF-dictionaries/cif_core.dic'
dictionary named 'cif_core.dic' version 2.4.1 from 2010-06-29.

Automatic conversion script
Id: cif_fix_enum 1527 2010-12-29 10:47:43Z saulius 
;
_cod_database_code 4022514

loop_
_symmetry_equiv_pos_as_xyz
'x, y, z'
'-x, -y, -z'

loop_
_atom_site_label
_atom_site_type_symbol
_atom_site_fract_x
_atom_site_fract_y
_atom_site_fract_z
_atom_site_U_iso_or_equiv
_atom_site_adp_type
_atom_site_occupancy
_atom_site_symmetry_multiplicity
_atom_site_calc_flag
_atom_site_refinement_flags
Br2 Br 0.46221(8) 0.22584(8) 0.06400(5) 0.0195(2) Uani 1 1 d .
Br1 Br 1.17764(8) 0.42984(7) 0.90272(5) 0.0189(2) Uani 1 1 d .
S2 S 0.59989(19) 0.30148(18) 0.33474(13) 0.0130(3) Uani 1 1 d .
S1 S 1.04852(19) 0.37729(18) 0.62897(13) 0.0134(3) Uani 1 1 d .
C8 C 0.6301(8) 0.2353(7) 0.2073(5) 0.0133(13) Uani 1 1 d .
C1 C 1.0018(8) 0.3722(7) 0.7602(5) 0.0132(13) Uani 1 1 d .
C3 C 0.7410(8) 0.2807(7) 0.6220(5) 0.0129(12) Uani 1 1 d .
C15 C 1.0322(8) 0.1712(7) 0.3755(5) 0.0150(13) Uani 1 1 d .
H15 H 1.0957 0.1878 0.4611 0.018 Uiso 1 1 calc R
C7 C 0.7779(8) 0.1962(7) 0.2290(5) 0.0124(12) Uani 1 1 d .
C6 C 0.8688(7) 0.2154(7) 0.3512(5) 0.0094(12) Uani 1 1 d .
C20 C 0.8834(9) -0.0163(7) 0.1928(6) 0.0180(14) Uani 1 1 d .
H20A H 0.9417 -0.0609 0.1461 0.022 Uiso 1 1 calc R
H20B H 0.7726 -0.0836 0.1812 0.022 Uiso 1 1 calc R
C5 C 0.7885(7) 0.2698(6) 0.4210(5) 0.0094(12) Uani 1 1 d .
C11 C 0.5964(9) 0.3795(8) 0.7878(6) 0.0191(14) Uani 1 1 d .
H11A H 0.6503 0.4850 0.8013 0.023 Uiso 1 1 calc R
H11B H 0.5211 0.3607 0.8364 0.023 Uiso 1 1 calc R
C4 C 0.8384(7) 0.3020(6) 0.5478(5) 0.0088(11) Uani 1 1 d .
C2 C 0.8363(8) 0.3205(7) 0.7425(5) 0.0120(12) Uani 1 1 d .
C16 C 1.1331(9) 0.2620(8) 0.3056(6) 0.0218(15) Uani 1 1 d .
H16A H 1.2422 0.2363 0.3187 0.026 Uiso 1 1 calc R
H16B H 1.1562 0.3666 0.3338 0.026 Uiso 1 1 calc R
C10 C 0.6425(9) 0.1300(7) 0.8011(6) 0.0181(14) Uani 1 1 d .
H10A H 0.7271 0.0722 0.8239 0.022 Uiso 1 1 calc R
H10B H 0.5661 0.1092 0.8488 0.022 Uiso 1 1 calc R
C19 C 1.0344(8) 0.2337(8) 0.1727(6) 0.0189(14) Uani 1 1 d .
H19A H 1.0217 0.3270 0.1432 0.023 Uiso 1 1 calc R
H19B H 1.0974 0.1894 0.1298 0.023 Uiso 1 1 calc R
C12 C 0.5549(8) 0.2194(7) 0.6019(6) 0.0154(13) Uani 1 1 d .
H12 H 0.4910 0.1920 0.5167 0.018 Uiso 1 1 calc R
C13 C 0.4922(9) 0.3348(8) 0.6576(6) 0.0219(15) Uani 1 1 d .
H13A H 0.3725 0.2959 0.6507 0.026 Uiso 1 1 calc R
H13B H 0.5007 0.4212 0.6156 0.026 Uiso 1 1 calc R
C17 C 0.9898(9) 0.0090(7) 0.3252(6) 0.0167(13) Uani 1 1 d .
H17A H 0.9260 -0.0510 0.3694 0.020 Uiso 1 1 calc R
H17B H 1.0952 -0.0219 0.3345 0.020 Uiso 1 1 calc R
C14 C 0.5406(9) 0.0865(7) 0.6695(6) 0.0191(14) Uani 1 1 d .
H14A H 0.5832 0.0113 0.6357 0.023 Uiso 1 1 calc R
H14B H 0.4210 0.0444 0.6611 0.023 Uiso 1 1 calc R
C9 C 0.7322(8) 0.2946(7) 0.8245(6) 0.0164(13) Uani 1 1 d .
H9 H 0.8029 0.3251 0.9083 0.020 Uiso 1 1 calc R
C18 C 0.8587(9) 0.1306(7) 0.1511(5) 0.0180(14) Uani 1 1 d .
H18 H 0.7887 0.1175 0.0669 0.022 Uiso 1 1 calc R

loop_
_atom_site_aniso_label
_atom_site_aniso_U_11
_atom_site_aniso_U_22
_atom_site_aniso_U_33
_atom_site_aniso_U_23
_atom_site_aniso_U_13
_atom_site_aniso_U_12
Br2 0.0156(4) 0.0251(4) 0.0172(4) 0.0081(3) 0.0015(3) 0.0078(3)
Br1 0.0177(4) 0.0175(4) 0.0184(4) 0.0032(3) -0.0004(3) 0.0060(3)
S2 0.0114(7) 0.0138(8) 0.0165(8) 0.0056(6) 0.0045(6) 0.0073(6)
S1 0.0096(7) 0.0136(8) 0.0178(8) 0.0044(6) 0.0040(6) 0.0039(6)
C8 0.014(3) 0.012(3) 0.016(3) 0.006(2) 0.004(2) 0.006(3)
C1 0.009(3) 0.014(3) 0.018(3) 0.005(2) 0.004(2) 0.006(3)
C3 0.012(3) 0.011(3) 0.018(3) 0.005(2) 0.006(2) 0.005(3)
C15 0.013(3) 0.021(4) 0.015(3) 0.007(3) 0.005(2) 0.010(3)
C7 0.016(3) 0.009(3) 0.014(3) 0.006(2) 0.006(2) 0.002(3)
C6 0.006(3) 0.007(3) 0.016(3) 0.005(2) 0.003(2) 0.004(2)
C20 0.019(3) 0.014(3) 0.026(4) 0.007(3) 0.007(3) 0.012(3)
C5 0.007(3) 0.005(3) 0.018(3) 0.006(2) 0.005(2) 0.004(2)
C11 0.023(4) 0.019(4) 0.024(3) 0.004(3) 0.014(3) 0.011(3)
C4 0.008(3) 0.002(3) 0.017(3) 0.003(2) 0.003(2) 0.004(2)
C2 0.015(3) 0.008(3) 0.014(3) 0.004(2) 0.004(2) 0.005(3)
C16 0.019(3) 0.027(4) 0.023(4) 0.007(3) 0.008(3) 0.010(3)
C10 0.025(4) 0.011(3) 0.024(3) 0.010(3) 0.012(3) 0.009(3)
C19 0.016(3) 0.023(4) 0.024(3) 0.013(3) 0.010(3) 0.010(3)
C12 0.016(3) 0.016(3) 0.016(3) 0.004(2) 0.007(3) 0.004(3)
C13 0.016(3) 0.027(4) 0.031(4) 0.004(3) 0.011(3) 0.017(3)
C17 0.019(3) 0.010(3) 0.024(3) 0.003(3) 0.006(3) 0.011(3)
C14 0.019(3) 0.011(3) 0.026(4) 0.001(3) 0.010(3) -0.003(3)
C9 0.015(3) 0.018(4) 0.018(3) 0.007(3) 0.006(3) 0.005(3)
C18 0.024(4) 0.017(4) 0.014(3) 0.005(3) 0.003(3) 0.009(3)

loop_
_atom_type_symbol
_atom_type_description
_atom_type_scat_dispersion_real
_atom_type_scat_dispersion_imag
_atom_type_scat_source
C C 0.0033 0.0016 'International Tables Vol C Tables 4.2.6.8 and 6.1.1.4'
H H 0.0000 0.0000 'International Tables Vol C Tables 4.2.6.8 and 6.1.1.4'
S S 0.1246 0.1234 'International Tables Vol C Tables 4.2.6.8 and 6.1.1.4'
Br Br -0.2901 2.4595 'International Tables Vol C Tables 4.2.6.8 and 6.1.1.4'

loop_
_geom_angle_atom_site_label_1
_geom_angle_atom_site_label_2
_geom_angle_atom_site_label_3
_geom_angle
C8 S2 C5 91.6(3)
C4 S1 C1 91.6(3)
C7 C8 S2 112.1(5)
C7 C8 Br2 129.4(5)
S2 C8 Br2 118.4(3)
C2 C1 S1 112.0(5)
C2 C1 Br1 128.6(5)
S1 C1 Br1 119.3(3)
C4 C3 C2 113.4(5)
C4 C3 C12 133.5(6)
C2 C3 C12 113.1(5)
C6 C15 C16 106.5(5)
C6 C15 C17 107.3(5)
C16 C15 C17 108.3(5)
C8 C7 C6 112.4(5)
C8 C7 C18 132.7(6)
C6 C7 C18 114.8(5)
C5 C6 C7 113.6(5)
C5 C6 C15 134.0(5)
C7 C6 C15 112.4(5)
C18 C20 C17 109.7(5)
C6 C5 C4 130.1(5)
C6 C5 S2 110.3(4)
C4 C5 S2 119.7(4)
C9 C11 C13 111.1(5)
C3 C4 C5 129.6(6)
C3 C4 S1 110.0(4)
C5 C4 S1 120.4(4)
C1 C2 C3 113.0(5)
C1 C2 C9 133.1(6)
C3 C2 C9 113.9(5)
C15 C16 C19 111.0(6)
C14 C10 C9 109.9(5)
C18 C19 C16 109.9(5)
C3 C12 C13 107.3(6)
C3 C12 C14 106.4(5)
C13 C12 C14 108.3(5)
C12 C13 C11 110.7(5)
C15 C17 C20 110.9(5)
C12 C14 C10 111.0(5)
C2 C9 C11 106.8(5)
C2 C9 C10 106.8(5)
C11 C9 C10 107.7(5)
C7 C18 C20 107.2(5)
C7 C18 C19 106.8(5)
C20 C18 C19 108.2(5)

loop_
_geom_bond_atom_site_label_1
_geom_bond_atom_site_label_2
_geom_bond_distance
Br2 C8 1.879(6)
Br1 C1 1.881(6)
S2 C8 1.738(6)
S2 C5 1.747(6)
S1 C4 1.744(6)
S1 C1 1.744(6)
C8 C7 1.357(9)
C1 C2 1.346(9)
C3 C4 1.389(8)
C3 C2 1.423(8)
C3 C12 1.517(9)
C15 C6 1.504(8)
C15 C16 1.547(9)
C15 C17 1.548(9)
C7 C6 1.429(8)
C7 C18 1.504(9)
C6 C5 1.378(8)
C20 C18 1.547(9)
C20 C17 1.563(9)
C5 C4 1.456(8)
C11 C9 1.534(9)
C11 C13 1.541(10)
C2 C9 1.514(8)
C16 C19 1.552(9)
C10 C14 1.550(9)
C10 C9 1.554(9)
C19 C18 1.549(9)
C12 C13 1.528(9)
C12 C14 1.544(9)

loop_
_geom_torsion_atom_site_label_1
_geom_torsion_atom_site_label_2
_geom_torsion_atom_site_label_3
_geom_torsion_atom_site_label_4
_geom_torsion
C5 S2 C8 C7 -2.0(5)
C5 S2 C8 Br2 177.5(4)
C4 S1 C1 C2 -1.8(5)
C4 S1 C1 Br1 176.4(4)
S2 C8 C7 C6 1.7(7)
Br2 C8 C7 C6 -177.8(5)
S2 C8 C7 C18 178.0(6)
Br2 C8 C7 C18 -1.4(11)
C8 C7 C6 C5 -0.3(8)
C18 C7 C6 C5 -177.3(5)
C8 C7 C6 C15 179.7(6)
C18 C7 C6 C15 2.6(7)
C16 C15 C6 C5 -123.4(7)
C17 C15 C6 C5 120.7(7)
C16 C15 C6 C7 56.7(7)
C17 C15 C6 C7 -59.2(7)
C7 C6 C5 C4 179.0(6)
C15 C6 C5 C4 -0.9(11)
C7 C6 C5 S2 -1.2(7)
C15 C6 C5 S2 178.8(6)
C8 S2 C5 C6 1.8(5)
C8 S2 C5 C4 -178.4(5)
C2 C3 C4 C5 177.6(6)
C12 C3 C4 C5 -0.1(11)
C2 C3 C4 S1 -1.9(7)
C12 C3 C4 S1 -179.5(6)
C6 C5 C4 C3 -141.0(7)
S2 C5 C4 C3 39.3(8)
C6 C5 C4 S1 38.4(8)
S2 C5 C4 S1 -141.3(4)
C1 S1 C4 C3 2.0(5)
C1 S1 C4 C5 -177.5(5)
S1 C1 C2 C3 1.0(7)
Br1 C1 C2 C3 -176.9(5)
S1 C1 C2 C9 -180.0(6)
Br1 C1 C2 C9 2.1(11)
C4 C3 C2 C1 0.6(8)
C12 C3 C2 C1 178.7(6)
C4 C3 C2 C9 -178.6(5)
C12 C3 C2 C9 -0.5(8)
C6 C15 C16 C19 -59.0(7)
C17 C15 C16 C19 56.2(7)
C15 C16 C19 C18 3.8(8)
C4 C3 C12 C13 -124.5(7)
C2 C3 C12 C13 57.8(7)
C4 C3 C12 C14 119.7(7)
C2 C3 C12 C14 -57.9(7)
C3 C12 C13 C11 -55.5(7)
C14 C12 C13 C11 59.0(7)
C9 C11 C13 C12 -0.5(8)
C6 C15 C17 C20 55.0(7)
C16 C15 C17 C20 -59.6(7)
C18 C20 C17 C15 2.1(7)
C3 C12 C14 C10 57.2(7)
C13 C12 C14 C10 -57.8(7)
C9 C10 C14 C12 -1.4(8)
C1 C2 C9 C11 124.3(8)
C3 C2 C9 C11 -56.7(7)
C1 C2 C9 C10 -120.7(8)
C3 C2 C9 C10 58.3(7)
C13 C11 C9 C2 55.8(7)
C13 C11 C9 C10 -58.7(7)
C14 C10 C9 C2 -55.2(7)
C14 C10 C9 C11 59.3(7)
C8 C7 C18 C20 -119.8(7)
C6 C7 C18 C20 56.5(7)
C8 C7 C18 C19 124.4(7)
C6 C7 C18 C19 -59.3(7)
C17 C20 C18 C7 -56.5(7)
C17 C20 C18 C19 58.3(7)
C16 C19 C18 C7 53.0(7)
C16 C19 C18 C20 -62.0(7)

loop_
_cod_related_entry_id
_cod_related_entry_database
_cod_related_entry_code
1 ChemSpider 4411682
